data_4508361
loop_
_publ_author_name
'Hsiao, Ya-Shan'
'Narhe, Bharat D.'
'Chang, Ying-Sheng'
'Sun, Chung-Ming'

_publ_section_title
;
 One-Pot, Two-Step Synthesis of Imidazo[1,2-a]benzimidazoles via A
 Multicomponent [4 + 1] Cycloaddition Reaction
;
_journal_issue 10
_journal_name_full 'ACS Combinatorial Science'
_journal_page_first 551
_journal_paper_doi 10.1021/co400075z
_journal_volume 15
_journal_year 2013
_chemical_formula_moiety 'C25 H26 N4 O2'
_chemical_formula_sum 'C25 H30 N4 O2'
_chemical_formula_weight 418.53
_chemical_name_systematic
; 
 ? 
;
_space_group_IT_number 4
_symmetry_cell_setting monoclinic
_symmetry_space_group_name_Hall 'P 2yb'
_symmetry_space_group_name_H-M 'P 1 21 1'
_atom_sites_solution_hydrogens geom
_atom_sites_solution_primary direct
_atom_sites_solution_secondary difmap
_audit_creation_method SHELXL-97
_cell_angle_alpha 90.00
_cell_angle_beta 100.365(2)
_cell_angle_gamma 90.00
_cell_formula_units_Z 2
_cell_length_a 8.6381(8)
_cell_length_b 10.9354(10)
_cell_length_c 12.3989(12)
_cell_measurement_reflns_used 1148
_cell_measurement_temperature 100(2)
_cell_measurement_theta_max 20.2418
_cell_measurement_theta_min 2.3969
_cell_volume 1152.10(19)
_computing_cell_refinement 'SAINT V7.68A (Bruker AXS, 2009)'
_computing_data_collection 'APEX2 (Bruker AXS, 2010)'
_computing_data_reduction 'SAINT V7.68A (Bruker AXS, 2009)'
_computing_molecular_graphics 'SHELXTL (Sheldrick, 2008)'
_computing_publication_material SHELXTL
_computing_structure_refinement 'SHELXL-97 (Sheldrick, 2008)'
_computing_structure_solution 'SHELXS-97 (Sheldrick, 2008)'
_diffrn_ambient_temperature 100(2)
_diffrn_detector_area_resol_mean 8.3333
_diffrn_measured_fraction_theta_full 1.000
_diffrn_measured_fraction_theta_max 1.000
_diffrn_measurement_device_type 'Bruker APEX-II CCD'
_diffrn_measurement_method '\f and \w scans'
_diffrn_radiation_monochromator graphite
_diffrn_radiation_source 'fine-focus sealed tube'
_diffrn_radiation_type MoK\a
_diffrn_radiation_wavelength 0.71073
_diffrn_reflns_av_R_equivalents 0.0423
_diffrn_reflns_av_sigmaI/netI 0.0712
_diffrn_reflns_limit_h_max 10
_diffrn_reflns_limit_h_min -10
_diffrn_reflns_limit_k_max 12
_diffrn_reflns_limit_k_min -13
_diffrn_reflns_limit_l_max 15
_diffrn_reflns_limit_l_min -14
_diffrn_reflns_number 9088
_diffrn_reflns_theta_full 26.41
_diffrn_reflns_theta_max 26.41
_diffrn_reflns_theta_min 1.67
_exptl_absorpt_coefficient_mu 0.078
_exptl_absorpt_correction_T_max 0.9486
_exptl_absorpt_correction_T_min 0.8460
_exptl_absorpt_correction_type multi-scan
_exptl_absorpt_process_details 'SADABS V2008/1 (Bruker AXS)'
_exptl_crystal_colour 'Pale Yellow'
_exptl_crystal_density_diffrn 1.206
_exptl_crystal_density_meas ?
_exptl_crystal_density_method 'not measured'
_exptl_crystal_description Lump
_exptl_crystal_F_000 448
_exptl_crystal_size_max 0.20
_exptl_crystal_size_mid 0.15
_exptl_crystal_size_min 0.15
_refine_diff_density_max 0.155
_refine_diff_density_min -0.182
_refine_diff_density_rms 0.036
_refine_ls_abs_structure_details 'Flack H D (1983), Acta Cryst. A39, 876-881'
_refine_ls_abs_structure_Flack 0.4(19)
_refine_ls_extinction_method none
_refine_ls_goodness_of_fit_ref 1.004
_refine_ls_hydrogen_treatment constr
_refine_ls_matrix_type full
_refine_ls_number_parameters 285
_refine_ls_number_reflns 4538
_refine_ls_number_restraints 1
_refine_ls_restrained_S_all 1.004
_refine_ls_R_factor_all 0.1110
_refine_ls_R_factor_gt 0.0541
_refine_ls_shift/su_max 0.010
_refine_ls_shift/su_mean 0.001
_refine_ls_structure_factor_coef Fsqd
_refine_ls_weighting_details 'calc w=1/[\s^2^(Fo^2^)+(0.0553P)^2^+0.0149P] where P=(Fo^2^+2Fc^2^)/3'
_refine_ls_weighting_scheme calc
_refine_ls_wR_factor_gt 0.1087
_refine_ls_wR_factor_ref 0.1313
_reflns_number_gt 2686
_reflns_number_total 4538
_reflns_threshold_expression >2sigma(I)
_cod_data_source_file co400075z_si_001.cif
_cod_data_source_block mo_120622lt_0m
_cod_depositor_comments
;
The following automatic conversions were performed:

'_exptl_crystal_density_meas' value 'not measured' was changed to '?'
- the value is perceived as not measured.

Automatic conversion script
Id: cif_fix_values 3008 2015-01-20 13:52:24Z robertas 
;
_cod_original_sg_symbol_Hall '-P 2ybc'
_cod_database_code 4508361

loop_
_symmetry_equiv_pos_as_xyz
'x, y, z'
'-x, y+1/2, -z'

loop_
_atom_site_label
_atom_site_type_symbol
_atom_site_fract_x
_atom_site_fract_y
_atom_site_fract_z
_atom_site_U_iso_or_equiv
_atom_site_adp_type
_atom_site_occupancy
_atom_site_symmetry_multiplicity
_atom_site_calc_flag
_atom_site_refinement_flags
O1 O 0.4713(3) 0.5181(2) 0.4256(2) 0.0708(7) Uani 1 1 d .
O2 O 0.6427(3) 0.3769(2) 0.5035(2) 0.0729(7) Uani 1 1 d .
N1 N 0.2907(3) 0.7277(2) 0.75677(19) 0.0413(6) Uani 1 1 d .
N2 N 0.4538(3) 0.6659(3) 0.9070(2) 0.0555(7) Uani 1 1 d .
N3 N 0.2597(3) 0.8319(2) 0.90855(19) 0.0471(7) Uani 1 1 d .
N4 N 0.0797(3) 0.8197(2) 0.61608(17) 0.0392(6) Uani 1 1 d .
C1 C 0.5025(5) 0.4825(5) 0.3197(3) 0.0921(14) Uani 1 1 d .
H1A H 0.6140 0.4958 0.3173 0.138 Uiso 1 1 calc R
H1B H 0.4377 0.5316 0.2627 0.138 Uiso 1 1 calc R
H1C H 0.4770 0.3957 0.3071 0.138 Uiso 1 1 calc R
C2 C 0.5510(4) 0.4587(3) 0.5115(3) 0.0558(9) Uani 1 1 d .
C3 C 0.5200(4) 0.5071(3) 0.6169(3) 0.0459(8) Uani 1 1 d .
C4 C 0.4055(3) 0.5962(3) 0.6209(3) 0.0438(8) Uani 1 1 d .
H4A H 0.3407 0.6256 0.5559 0.053 Uiso 1 1 calc R
C5 C 0.3900(3) 0.6400(3) 0.7225(2) 0.0419(7) Uani 1 1 d .
C6 C 0.1680(3) 0.8118(3) 0.7222(2) 0.0374(7) Uani 1 1 d .
C7 C 0.1531(3) 0.8753(3) 0.8161(2) 0.0410(7) Uani 1 1 d .
C8 C 0.0473(3) 0.9770(3) 0.8291(2) 0.0427(8) Uani 1 1 d .
C9 C -0.0290(4) 1.0453(3) 0.7419(3) 0.0534(9) Uani 1 1 d .
H9 H -0.0155 1.0247 0.6697 0.064 Uiso 1 1 calc R
C10 C -0.1242(4) 1.1428(3) 0.7570(3) 0.0609(10) Uani 1 1 d .
H10 H -0.1759 1.1880 0.6955 0.073 Uiso 1 1 calc R
C11 C -0.1447(4) 1.1748(4) 0.8610(3) 0.0640(10) Uani 1 1 d .
H11 H -0.2090 1.2426 0.8719 0.077 Uiso 1 1 calc R
C12 C 0.6140(4) 0.4659(3) 0.7133(3) 0.0602(10) Uani 1 1 d .
H12 H 0.6896 0.4039 0.7087 0.072 Uiso 1 1 calc R
C13 C 0.6018(4) 0.5115(3) 0.8158(3) 0.0602(10) Uani 1 1 d .
H13 H 0.6672 0.4827 0.8807 0.072 Uiso 1 1 calc R
C14 C 0.4899(4) 0.6009(3) 0.8188(3) 0.0511(8) Uani 1 1 d .
C15 C 0.3349(4) 0.7464(3) 0.8671(3) 0.0460(8) Uani 1 1 d .
C16 C 0.0238(4) 1.0100(4) 0.9332(3) 0.0604(10) Uani 1 1 d .
H16 H 0.0739 0.9644 0.9949 0.072 Uiso 1 1 calc R
C17 C -0.0706(5) 1.1073(4) 0.9485(3) 0.0723(11) Uani 1 1 d .
H17 H -0.0847 1.1280 1.0205 0.087 Uiso 1 1 calc R
C18 C -0.0597(4) 0.7382(3) 0.5854(3) 0.0507(8) Uani 1 1 d .
C19 C -0.1397(6) 0.7798(5) 0.4718(4) 0.1077(18) Uani 1 1 d .
H19A H -0.2314 0.7280 0.4461 0.161 Uiso 1 1 calc R
H19B H -0.0654 0.7733 0.4209 0.161 Uiso 1 1 calc R
H19C H -0.1736 0.8650 0.4752 0.161 Uiso 1 1 calc R
C20 C -0.0146(5) 0.6061(3) 0.5803(4) 0.0860(13) Uani 1 1 d .
H20A H 0.0379 0.5790 0.6531 0.129 Uiso 1 1 calc R
H20B H 0.0570 0.5962 0.5280 0.129 Uiso 1 1 calc R
H20C H -0.1094 0.5568 0.5566 0.129 Uiso 1 1 calc R
C21 C -0.1705(5) 0.7551(5) 0.6642(4) 0.1022(17) Uani 1 1 d .
H21A H -0.1204 0.7262 0.7370 0.153 Uiso 1 1 calc R
H21B H -0.2669 0.7082 0.6391 0.153 Uiso 1 1 calc R
H21C H -0.1966 0.8420 0.6682 0.153 Uiso 1 1 calc R
C22 C 0.5389(4) 0.6673(4) 1.0201(3) 0.0672(11) Uani 1 1 d .
H22A H 0.5983 0.5899 1.0358 0.081 Uiso 1 1 calc R
H22B H 0.4628 0.6731 1.0708 0.081 Uiso 1 1 calc R
C23 C 0.6561(5) 0.7783(4) 1.0399(3) 0.0790(12) Uani 1 1 d .
H23A H 0.7391 0.7672 0.9951 0.095 Uiso 1 1 calc R
H23B H 0.5985 0.8545 1.0156 0.095 Uiso 1 1 calc R
C24 C 0.7302(5) 0.7901(4) 1.1566(3) 0.0863(13) Uani 1 1 d .
H24A H 0.7870 0.7136 1.1812 0.104 Uiso 1 1 calc R
H24B H 0.6474 0.8024 1.2014 0.104 Uiso 1 1 calc R
C25 C 0.8422(6) 0.8945(4) 1.1740(3) 0.0983(15) Uani 1 1 d .
H25A H 0.9272 0.8805 1.1327 0.147 Uiso 1 1 calc R
H25B H 0.8865 0.9016 1.2523 0.147 Uiso 1 1 calc R
H25C H 0.7866 0.9702 1.1486 0.147 Uiso 1 1 calc R
H4 H 0.1651 0.8141 0.5629 0.080 Uiso 1 1 d .

loop_
_atom_site_aniso_label
_atom_site_aniso_U_11
_atom_site_aniso_U_22
_atom_site_aniso_U_33
_atom_site_aniso_U_23
_atom_site_aniso_U_13
_atom_site_aniso_U_12
O1 0.0722(17) 0.0724(19) 0.0729(15) -0.0054(15) 0.0266(13) 0.0236(14)
O2 0.0657(16) 0.0588(16) 0.0999(19) -0.0139(15) 0.0302(14) 0.0194(14)
N1 0.0399(14) 0.0381(15) 0.0479(16) 0.0004(13) 0.0130(12) 0.0037(12)
N2 0.0515(16) 0.0570(18) 0.0556(16) 0.0002(16) 0.0032(13) 0.0147(14)
N3 0.0486(15) 0.0486(17) 0.0436(14) -0.0009(14) 0.0075(12) 0.0070(14)
N4 0.0359(13) 0.0376(14) 0.0451(14) -0.0007(13) 0.0097(10) -0.0001(12)
C1 0.090(3) 0.116(4) 0.079(3) -0.013(3) 0.037(2) 0.031(3)
C2 0.0428(19) 0.045(2) 0.084(3) -0.008(2) 0.0228(18) -0.0009(17)
C3 0.0385(17) 0.0362(17) 0.065(2) -0.0051(17) 0.0142(15) -0.0011(14)
C4 0.0354(16) 0.0359(18) 0.062(2) -0.0021(17) 0.0129(14) -0.0009(14)
C5 0.0363(16) 0.0307(18) 0.0598(19) -0.0010(16) 0.0121(14) 0.0018(14)
C6 0.0328(15) 0.0333(17) 0.0472(17) 0.0063(16) 0.0102(13) 0.0036(14)
C7 0.0410(17) 0.0356(18) 0.0473(18) -0.0023(15) 0.0100(14) -0.0045(14)
C8 0.0386(17) 0.0404(19) 0.0514(18) -0.0047(16) 0.0139(14) -0.0030(15)
C9 0.065(2) 0.041(2) 0.055(2) -0.0024(18) 0.0137(17) 0.0065(17)
C10 0.065(2) 0.042(2) 0.075(2) 0.005(2) 0.0113(18) 0.0102(18)
C11 0.061(2) 0.048(2) 0.088(3) -0.004(2) 0.027(2) 0.0127(18)
C12 0.049(2) 0.042(2) 0.091(3) 0.001(2) 0.018(2) 0.0078(17)
C13 0.049(2) 0.054(2) 0.075(2) 0.004(2) 0.0038(17) 0.0146(18)
C14 0.0413(18) 0.044(2) 0.068(2) 0.0016(19) 0.0091(16) 0.0028(16)
C15 0.0437(18) 0.046(2) 0.0487(19) 0.0012(17) 0.0093(14) 0.0022(16)
C16 0.060(2) 0.070(3) 0.055(2) -0.001(2) 0.0198(17) 0.013(2)
C17 0.081(3) 0.073(3) 0.071(2) -0.011(2) 0.035(2) 0.019(2)
C18 0.0464(18) 0.046(2) 0.0571(19) -0.0028(17) 0.0030(15) -0.0018(16)
C19 0.102(3) 0.098(4) 0.101(3) 0.020(3) -0.041(3) -0.015(3)
C20 0.068(2) 0.049(2) 0.132(4) -0.021(3) -0.007(2) -0.001(2)
C21 0.069(3) 0.107(4) 0.144(4) -0.053(3) 0.055(3) -0.047(3)
C22 0.060(2) 0.082(3) 0.055(2) 0.006(2) -0.0008(17) 0.019(2)
C23 0.086(3) 0.083(3) 0.064(2) -0.002(2) 0.003(2) 0.018(2)
C24 0.100(3) 0.076(3) 0.081(3) 0.002(2) 0.009(2) 0.023(3)
C25 0.127(4) 0.068(3) 0.096(3) -0.020(3) 0.013(3) -0.001(3)

loop_
_atom_type_symbol
_atom_type_description
_atom_type_scat_dispersion_real
_atom_type_scat_dispersion_imag
_atom_type_scat_source
C C 0.0033 0.0016 'International Tables Vol C Tables 4.2.6.8 and 6.1.1.4'
H H 0.0000 0.0000 'International Tables Vol C Tables 4.2.6.8 and 6.1.1.4'
N N 0.0061 0.0033 'International Tables Vol C Tables 4.2.6.8 and 6.1.1.4'
O O 0.0106 0.0060 'International Tables Vol C Tables 4.2.6.8 and 6.1.1.4'

loop_
_geom_angle_atom_site_label_1
_geom_angle_atom_site_label_2
_geom_angle_atom_site_label_3
_geom_angle
C2 O1 C1 116.4(3)
C15 N1 C5 109.3(2)
C15 N1 C6 105.4(2)
C5 N1 C6 145.2(2)
C15 N2 C14 107.7(2)
C15 N2 C22 123.5(3)
C14 N2 C22 128.1(3)
C15 N3 C7 102.7(3)
C6 N4 C18 118.8(2)
C6 N4 H4 104.8
C18 N4 H4 114.8
O1 C1 H1A 109.5
O1 C1 H1B 109.5
H1A C1 H1B 109.5
O1 C1 H1C 109.5
H1A C1 H1C 109.5
H1B C1 H1C 109.5
O2 C2 O1 123.2(4)
O2 C2 C3 124.2(4)
O1 C2 C3 112.6(3)
C12 C3 C4 120.2(3)
C12 C3 C2 118.2(3)
C4 C3 C2 121.6(3)
C5 C4 C3 117.5(3)
C5 C4 H4A 121.3
C3 C4 H4A 121.3
C4 C5 N1 132.9(3)
C4 C5 C14 121.7(3)
N1 C5 C14 105.4(3)
C7 C6 N4 130.1(3)
C7 C6 N1 104.5(2)
N4 C6 N1 125.3(2)
C6 C7 N3 111.6(3)
C6 C7 C8 128.9(3)
N3 C7 C8 119.5(3)
C9 C8 C16 117.3(3)
C9 C8 C7 122.9(3)
C16 C8 C7 119.8(3)
C10 C9 C8 121.6(3)
C10 C9 H9 119.2
C8 C9 H9 119.2
C11 C10 C9 120.3(3)
C11 C10 H10 119.9
C9 C10 H10 119.9
C17 C11 C10 118.9(3)
C17 C11 H11 120.6
C10 C11 H11 120.6
C13 C12 C3 122.7(3)
C13 C12 H12 118.6
C3 C12 H12 118.6
C14 C13 C12 116.7(3)
C14 C13 H13 121.7
C12 C13 H13 121.7
C13 C14 N2 130.0(3)
C13 C14 C5 121.2(3)
N2 C14 C5 108.9(3)
N3 C15 N1 115.8(3)
N3 C15 N2 135.6(3)
N1 C15 N2 108.6(3)
C17 C16 C8 121.3(3)
C17 C16 H16 119.4
C8 C16 H16 119.4
C11 C17 C16 120.7(3)
C11 C17 H17 119.6
C16 C17 H17 119.6
N4 C18 C21 109.9(3)
N4 C18 C20 112.5(3)
C21 C18 C20 110.3(4)
N4 C18 C19 105.6(3)
C21 C18 C19 109.3(4)
C20 C18 C19 109.1(4)
C18 C19 H19A 109.5
C18 C19 H19B 109.5
H19A C19 H19B 109.5
C18 C19 H19C 109.5
H19A C19 H19C 109.5
H19B C19 H19C 109.5
C18 C20 H20A 109.5
C18 C20 H20B 109.5
H20A C20 H20B 109.5
C18 C20 H20C 109.5
H20A C20 H20C 109.5
H20B C20 H20C 109.5
C18 C21 H21A 109.5
C18 C21 H21B 109.5
H21A C21 H21B 109.5
C18 C21 H21C 109.5
H21A C21 H21C 109.5
H21B C21 H21C 109.5
N2 C22 C23 110.9(3)
N2 C22 H22A 109.5
C23 C22 H22A 109.5
N2 C22 H22B 109.5
C23 C22 H22B 109.5
H22A C22 H22B 108.0
C24 C23 C22 112.0(4)
C24 C23 H23A 109.2
C22 C23 H23A 109.2
C24 C23 H23B 109.2
C22 C23 H23B 109.2
H23A C23 H23B 107.9
C23 C24 C25 111.5(4)
C23 C24 H24A 109.3
C25 C24 H24A 109.3
C23 C24 H24B 109.3
C25 C24 H24B 109.3
H24A C24 H24B 108.0
C24 C25 H25A 109.5
C24 C25 H25B 109.5
H25A C25 H25B 109.5
C24 C25 H25C 109.5
H25A C25 H25C 109.5
H25B C25 H25C 109.5

loop_
_geom_bond_atom_site_label_1
_geom_bond_atom_site_label_2
_geom_bond_distance
O1 C2 1.329(4)
O1 C1 1.441(4)
O2 C2 1.211(4)
N1 C15 1.368(4)
N1 C5 1.402(4)
N1 C6 1.411(4)
N2 C15 1.376(4)
N2 C14 1.386(4)
N2 C22 1.461(4)
N3 C15 1.296(4)
N3 C7 1.417(4)
N4 C6 1.400(3)
N4 C18 1.492(4)
N4 H4 1.0758
C1 H1A 0.9800
C1 H1B 0.9800
C1 H1C 0.9800
C2 C3 1.478(5)
C3 C12 1.394(5)
C3 C4 1.396(4)
C4 C5 1.376(4)
C4 H4A 0.9500
C5 C14 1.408(4)
C6 C7 1.381(4)
C7 C8 1.467(4)
C8 C9 1.380(4)
C8 C16 1.390(4)
C9 C10 1.380(4)
C9 H9 0.9500
C10 C11 1.378(5)
C10 H10 0.9500
C11 C17 1.372(5)
C11 H11 0.9500
C12 C13 1.386(5)
C12 H12 0.9500
C13 C14 1.380(4)
C13 H13 0.9500
C16 C17 1.375(5)
C16 H16 0.9500
C17 H17 0.9500
C18 C21 1.498(5)
C18 C20 1.500(5)
C18 C19 1.522(5)
C19 H19A 0.9800
C19 H19B 0.9800
C19 H19C 0.9800
C20 H20A 0.9800
C20 H20B 0.9800
C20 H20C 0.9800
C21 H21A 0.9800
C21 H21B 0.9800
C21 H21C 0.9800
C22 C23 1.571(6)
C22 H22A 0.9900
C22 H22B 0.9900
C23 C24 1.479(5)
C23 H23A 0.9900
C23 H23B 0.9900
C24 C25 1.486(6)
C24 H24A 0.9900
C24 H24B 0.9900
C25 H25A 0.9800
C25 H25B 0.9800
C25 H25C 0.9800
